data_4322293
loop_
_publ_author_name
'Mi Young Han'
'Kil Sik Min'
'Myunghyun Paik Suh'

_publ_section_title
;
 Synthesis and Properties of a Molecular Dumbbell with Bis-\m4-oxo
 Copper(II/I) Hepta Metal Centers
;
_journal_name_full 'Inorganic Chemistry'
_journal_page_first 4374
_journal_page_last 4375
_journal_paper_doi 10.1021/ic990555z
_journal_volume 38
_journal_year 1999
_chemical_formula_sum 'C51 H96 Cl3 Cu7 N24 O15'
_chemical_formula_weight 1836.65
_chemical_name_systematic
; 
 ? 
;
_space_group_IT_number 2
_symmetry_cell_setting triclinic
_symmetry_space_group_name_Hall '-P 1'
_symmetry_space_group_name_H-M 'P -1'
_atom_sites_solution_hydrogens geom
_atom_sites_solution_primary direct
_atom_sites_solution_secondary difmap
_audit_creation_method SHELXL-97
_cell_angle_alpha 75.2590(10)
_cell_angle_beta 86.8920(10)
_cell_angle_gamma 70.2950(10)
_cell_formula_units_Z 2
_cell_length_a 12.9778(2)
_cell_length_b 13.1556(2)
_cell_length_c 22.3756(2)
_cell_measurement_temperature 293(2)
_cell_volume 3476.03(9)
_computing_structure_refinement 'SHELXL-97 (Sheldrick, 1997)'
_computing_structure_solution 'SHELXS-97 (Sheldrick, 1990)'
_diffrn_ambient_temperature 293(2)
_diffrn_measured_fraction_theta_full 0.986
_diffrn_measured_fraction_theta_max 0.986
_diffrn_radiation_monochromator graphite
_diffrn_radiation_source 'fine-focus sealed tube'
_diffrn_radiation_type MoK\a
_diffrn_radiation_wavelength 0.71073
_diffrn_reflns_av_R_equivalents 0.0446
_diffrn_reflns_av_sigmaI/netI 0.0604
_diffrn_reflns_limit_h_max 13
_diffrn_reflns_limit_h_min -14
_diffrn_reflns_limit_k_max 7
_diffrn_reflns_limit_k_min -14
_diffrn_reflns_limit_l_max 21
_diffrn_reflns_limit_l_min -24
_diffrn_reflns_number 15240
_diffrn_reflns_theta_full 23.34
_diffrn_reflns_theta_max 23.34
_diffrn_reflns_theta_min 0.94
_exptl_absorpt_coefficient_mu 2.296
_exptl_crystal_density_diffrn 1.755
_exptl_crystal_density_method 'not measured'
_exptl_crystal_F_000 1888
_refine_diff_density_max 0.978
_refine_diff_density_min -0.521
_refine_diff_density_rms 0.098
_refine_ls_extinction_method none
_refine_ls_goodness_of_fit_ref 1.076
_refine_ls_hydrogen_treatment mixed
_refine_ls_matrix_type full
_refine_ls_number_parameters 930
_refine_ls_number_reflns 9949
_refine_ls_number_restraints 0
_refine_ls_restrained_S_all 1.076
_refine_ls_R_factor_all 0.0726
_refine_ls_R_factor_gt 0.0554
_refine_ls_shift/su_max 1.875
_refine_ls_shift/su_mean 0.013
_refine_ls_structure_factor_coef Fsqd
_refine_ls_weighting_details 'calc w=1/[\s^2^(Fo^2^)+(0.0599P)^2^+8.0339P] where P=(Fo^2^+2Fc^2^)/3'
_refine_ls_weighting_scheme calc
_refine_ls_wR_factor_gt 0.1265
_refine_ls_wR_factor_ref 0.1382
_reflns_number_gt 8093
_reflns_number_total 9949
_reflns_threshold_expression >2sigma(I)
_cod_data_source_file ic990555z.cif
_cod_data_source_block h
_cod_original_cell_volume 3476.03(8)
_cod_database_code 4322293

loop_
_symmetry_equiv_pos_as_xyz
'x, y, z'
'-x, -y, -z'

loop_
_atom_site_label
_atom_site_type_symbol
_atom_site_fract_x
_atom_site_fract_y
_atom_site_fract_z
_atom_site_U_iso_or_equiv
_atom_site_adp_type
_atom_site_occupancy
_atom_site_symmetry_multiplicity
_atom_site_calc_flag
_atom_site_refinement_flags
_atom_site_disorder_assembly
_atom_site_disorder_group
Cu1A Cu 0.5000 0.0000 0.0000 0.0323(3) Uani 1 2 d S . .
Cu2A Cu 0.63792(6) -0.09391(7) 0.11281(3) 0.0393(2) Uani 1 1 d . . .
Cu3A Cu 0.40136(7) -0.13146(7) 0.10071(4) 0.0399(2) Uani 1 1 d . . .
Cu4A Cu 0.61300(7) -0.25007(7) 0.02504(4) 0.0433(2) Uani 1 1 d . . .
N1A N 0.7522(5) -0.0840(5) 0.1723(3) 0.0520(16) Uani 1 1 d . . .
N2A N 0.5345(5) -0.0007(5) 0.1620(3) 0.0473(14) Uani 1 1 d . . .
N3A N 0.3641(5) 0.0040(5) 0.1316(3) 0.0493(15) Uani 1 1 d . . .
N4A N 0.2639(5) -0.1496(5) 0.1540(3) 0.0499(15) Uani 1 1 d . . .
N5A N 0.3457(5) -0.2060(5) 0.0500(3) 0.0517(15) Uani 1 1 d . . .
N6A N 0.4843(6) -0.2453(5) -0.0195(3) 0.0552(16) Uani 1 1 d . . .
N7A N 0.6855(6) -0.3993(5) -0.0035(3) 0.0583(17) Uani 1 1 d . . .
N8A N 0.6230(5) -0.3869(4) 0.1245(3) 0.0450(14) Uani 1 1 d . . .
N9A N 0.4988(4) -0.2827(4) 0.1889(2) 0.0409(13) Uani 1 1 d . . .
N10A N 0.6848(4) -0.2836(5) 0.1805(2) 0.0430(14) Uani 1 1 d . . .
N11A N 0.7594(5) -0.0986(5) 0.0555(3) 0.0486(15) Uani 1 1 d . . .
N12A N 0.7644(5) -0.2452(5) 0.0142(3) 0.0523(16) Uani 1 1 d . . .
C1A C 0.7007(7) 0.0261(7) 0.1862(4) 0.064(2) Uani 1 1 d . . .
H1A1 H 0.7031 0.0848 0.1503 0.077 Uiso 1 1 calc R . .
H1A2 H 0.7410 0.0308 0.2201 0.077 Uiso 1 1 calc R . .
C2A C 0.5848(7) 0.0416(7) 0.2033(4) 0.062(2) Uani 1 1 d . . .
H2A1 H 0.5822 0.0014 0.2459 0.075 Uiso 1 1 calc R . .
H2A2 H 0.5447 0.1201 0.1994 0.075 Uiso 1 1 calc R . .
C3A C 0.4271(7) 0.0363(6) 0.1603(3) 0.0480(18) Uani 1 1 d . . .
H3A H 0.400(5) 0.080(5) 0.187(3) 0.037(18) Uiso 1 1 d . . .
C4A C 0.2465(6) 0.0450(6) 0.1414(4) 0.0542(19) Uani 1 1 d . . .
H4A1 H 0.2057 0.0732 0.1022 0.065 Uiso 1 1 calc R . .
H4A2 H 0.2289 0.1046 0.1623 0.065 Uiso 1 1 calc R . .
C5A C 0.2188(6) -0.0530(7) 0.1807(3) 0.058(2) Uani 1 1 d . . .
H5A1 H 0.2492 -0.0716 0.2223 0.070 Uiso 1 1 calc R . .
H5A2 H 0.1400 -0.0339 0.1830 0.070 Uiso 1 1 calc R . .
C6A C 0.1846(6) -0.1471(7) 0.1073(4) 0.064(2) Uani 1 1 d . . .
H6A1 H 0.1260 -0.1706 0.1284 0.077 Uiso 1 1 calc R . .
H6A2 H 0.1526 -0.0714 0.0822 0.077 Uiso 1 1 calc R . .
C7A C 0.2399(7) -0.2218(8) 0.0669(4) 0.065(2) Uani 1 1 d . . .
H7A1 H 0.2515 -0.2989 0.0886 0.078 Uiso 1 1 calc R . .
H7A2 H 0.1948 -0.2038 0.0300 0.078 Uiso 1 1 calc R . .
C8A C 0.3886(7) -0.2415(6) 0.0012(4) 0.055(2) Uani 1 1 d . . .
H8A H 0.347(5) -0.258(5) -0.022(3) 0.029(17) Uiso 1 1 d . . .
C9A C 0.5217(8) -0.3031(7) -0.0696(4) 0.070(2) Uani 1 1 d . . .
H9A1 H 0.5549 -0.2604 -0.1016 0.085 Uiso 1 1 calc R . .
H9A2 H 0.4604 -0.3122 -0.0879 0.085 Uiso 1 1 calc R . .
C10A C 0.6038(8) -0.4145(7) -0.0406(4) 0.071(3) Uani 1 1 d . . .
H10A H 0.5672 -0.4618 -0.0144 0.085 Uiso 1 1 calc R . .
H10B H 0.6400 -0.4505 -0.0725 0.085 Uiso 1 1 calc R . .
C11A C 0.7280(8) -0.4941(6) 0.0509(4) 0.067(2) Uani 1 1 d . . .
H11A H 0.7976 -0.4942 0.0647 0.080 Uiso 1 1 calc R . .
H11B H 0.7410 -0.5632 0.0389 0.080 Uiso 1 1 calc R . .
C12A C 0.6500(7) -0.4900(6) 0.1044(4) 0.060(2) Uani 1 1 d . . .
H12A H 0.5830 -0.4973 0.0919 0.072 Uiso 1 1 calc R . .
H12B H 0.6832 -0.5529 0.1391 0.072 Uiso 1 1 calc R . .
C13A C 0.5304(6) -0.3833(5) 0.1655(3) 0.0464(17) Uani 1 1 d . . .
H13A H 0.5507 -0.4490 0.2000 0.056 Uiso 1 1 calc R . .
H13B H 0.4687 -0.3836 0.1431 0.056 Uiso 1 1 calc R . .
C14A C 0.5923(6) -0.2819(6) 0.2219(3) 0.0478(18) Uani 1 1 d . . .
H14A H 0.6142 -0.3465 0.2570 0.057 Uiso 1 1 calc R . .
H14B H 0.5716 -0.2155 0.2374 0.057 Uiso 1 1 calc R . .
C15A C 0.7820(6) -0.2856(6) 0.2131(4) 0.059(2) Uani 1 1 d . . .
H15A H 0.8450 -0.3043 0.1876 0.070 Uiso 1 1 calc R . .
H15B H 0.7961 -0.3442 0.2512 0.070 Uiso 1 1 calc R . .
C16A C 0.7707(7) -0.1775(7) 0.2284(3) 0.063(2) Uani 1 1 d . . .
H16A H 0.7099 -0.1600 0.2555 0.076 Uiso 1 1 calc R . .
H16B H 0.8368 -0.1861 0.2504 0.076 Uiso 1 1 calc R . .
C17A C 0.8552(7) -0.0863(7) 0.1392(4) 0.061(2) Uani 1 1 d . . .
H17A H 0.9053 -0.1623 0.1464 0.073 Uiso 1 1 calc R . .
H17B H 0.8904 -0.0427 0.1542 0.073 Uiso 1 1 calc R . .
C18A C 0.8268(7) -0.0384(7) 0.0717(3) 0.059(2) Uani 1 1 d . . .
H18A H 0.7860 0.0409 0.0633 0.071 Uiso 1 1 calc R . .
H18B H 0.8926 -0.0491 0.0479 0.071 Uiso 1 1 calc R . .
C19A C 0.8063(7) -0.1751(7) 0.0258(3) 0.055(2) Uani 1 1 d . . .
H19A H 0.879(6) -0.175(5) 0.014(3) 0.038(17) Uiso 1 1 d . . .
C20A C 0.8395(7) -0.3301(8) -0.0139(4) 0.075(3) Uani 1 1 d . . .
H20A H 0.8899 -0.3876 0.0176 0.090 Uiso 1 1 calc R . .
H20B H 0.8819 -0.2964 -0.0446 0.090 Uiso 1 1 calc R . .
C21A C 0.7758(8) -0.3807(7) -0.0435(4) 0.072(3) Uani 1 1 d . . .
H21A H 0.7458 -0.3315 -0.0834 0.086 Uiso 1 1 calc R . .
H21B H 0.8238 -0.4512 -0.0501 0.086 Uiso 1 1 calc R . .
C22A C 0.3004(6) -0.2585(7) 0.2009(3) 0.055(2) Uani 1 1 d . . .
H22A H 0.3074 -0.3179 0.1810 0.066 Uiso 1 1 calc R . .
H22B H 0.2451 -0.2596 0.2318 0.066 Uiso 1 1 calc R . .
C23A C 0.4094(6) -0.2804(6) 0.2327(3) 0.0529(19) Uani 1 1 d . . .
H23A H 0.4016 -0.2227 0.2540 0.063 Uiso 1 1 calc R . .
H23B H 0.4286 -0.3514 0.2634 0.063 Uiso 1 1 calc R . .
C24A C 0.7149(6) -0.3836(6) 0.1580(3) 0.0505(19) Uani 1 1 d . . .
H24A H 0.7382 -0.4489 0.1926 0.061 Uiso 1 1 calc R . .
H24B H 0.7760 -0.3856 0.1308 0.061 Uiso 1 1 calc R . .
O1 O 0.5403(3) -0.1270(3) 0.06291(17) 0.0321(9) Uani 1 1 d . . .
Cu1B Cu 0.0000 0.0000 0.5000 0.0266(2) Uani 1 2 d S . .
Cu2B Cu -0.21107(6) 0.16155(6) 0.43259(3) 0.0335(2) Uani 1 1 d . . .
Cu3B Cu 0.09877(6) -0.18919(6) 0.44671(3) 0.03118(19) Uani 1 1 d . . .
Cu4B Cu 0.20108(6) 0.01233(6) 0.43080(3) 0.0329(2) Uani 1 1 d . . .
N1B N -0.3152(4) 0.2458(5) 0.3533(2) 0.0410(13) Uani 1 1 d . . .
N2B N -0.1514(4) 0.2834(4) 0.3996(2) 0.0403(13) Uani 1 1 d . . .
N3B N 0.0385(4) -0.2680(4) 0.5192(2) 0.0362(12) Uani 1 1 d . . .
N4B N 0.0796(4) -0.3122(4) 0.4076(2) 0.0393(13) Uani 1 1 d . . .
N5B N 0.0623(4) -0.0997(4) 0.3599(2) 0.0378(13) Uani 1 1 d . . .
N6B N 0.0988(4) 0.0614(4) 0.3594(2) 0.0410(13) Uani 1 1 d . . .
N7B N 0.2860(5) 0.1025(5) 0.3664(3) 0.0445(14) Uani 1 1 d . . .
N8B N 0.3531(4) -0.1441(4) 0.4100(2) 0.0379(13) Uani 1 1 d . . .
N9B N 0.2913(4) -0.3027(4) 0.4448(2) 0.0354(12) Uani 1 1 d . . .
N10B N -0.3805(4) 0.2482(4) 0.4833(2) 0.0363(12) Uani 1 1 d . . .
N11B N -0.2333(5) 0.0310(5) 0.4147(3) 0.0445(14) Uani 1 1 d . . .
N12B N 0.2659(4) 0.0677(4) 0.4886(3) 0.0423(14) Uani 1 1 d . . .
C1B C -0.2491(7) 0.2959(7) 0.3072(3) 0.058(2) Uani 1 1 d . . .
H1B1 H -0.2963 0.3496 0.2731 0.069 Uiso 1 1 calc R . .
H1B2 H -0.1961 0.2383 0.2909 0.069 Uiso 1 1 calc R . .
C2B C -0.1905(7) 0.3530(7) 0.3366(3) 0.059(2) Uani 1 1 d . . .
H2B1 H -0.1289 0.3626 0.3120 0.070 Uiso 1 1 calc R . .
H2B2 H -0.2399 0.4260 0.3387 0.070 Uiso 1 1 calc R . .
C3B C 0.0797(5) -0.3112(5) 0.5756(3) 0.0398(16) Uani 1 1 d . . .
H3B H 0.051(5) -0.364(5) 0.601(3) 0.030(16) Uiso 1 1 d . . .
C4B C -0.0301(6) -0.3209(6) 0.4985(3) 0.0450(17) Uani 1 1 d . . .
H4B1 H -0.0959 -0.2648 0.4773 0.054 Uiso 1 1 calc R . .
H4B2 H -0.0513 -0.3694 0.5336 0.054 Uiso 1 1 calc R . .
C5B C 0.0354(6) -0.3873(6) 0.4556(3) 0.0465(18) Uani 1 1 d . . .
H5B1 H 0.0951 -0.4503 0.4783 0.056 Uiso 1 1 calc R . .
H5B2 H -0.0106 -0.4154 0.4361 0.056 Uiso 1 1 calc R . .
C6B C -0.0031(6) -0.2497(6) 0.3567(3) 0.0481(18) Uani 1 1 d . . .
H6B1 H -0.0750 -0.2241 0.3736 0.058 Uiso 1 1 calc R . .
H6B2 H -0.0050 -0.2980 0.3308 0.058 Uiso 1 1 calc R . .
C7B C 0.0250(6) -0.1517(6) 0.3188(3) 0.0476(18) Uani 1 1 d . . .
H7B1 H 0.0822 -0.1759 0.2907 0.057 Uiso 1 1 calc R . .
H7B2 H -0.0389 -0.0980 0.2944 0.057 Uiso 1 1 calc R . .
C8B C 0.0613(5) 0.0015(6) 0.3343(3) 0.0411(16) Uani 1 1 d . . .
H8B H 0.026(5) 0.035(5) 0.294(3) 0.026(15) Uiso 1 1 d . . .
C9B C 0.1025(6) 0.1667(6) 0.3202(3) 0.0476(18) Uani 1 1 d . . .
H9B1 H 0.0726 0.2260 0.3412 0.057 Uiso 1 1 calc R . .
H9B2 H 0.0602 0.1862 0.2821 0.057 Uiso 1 1 calc R . .
C10B C 0.2220(6) 0.1502(6) 0.3069(3) 0.0501(18) Uani 1 1 d . . .
H10C H 0.2481 0.1000 0.2800 0.060 Uiso 1 1 calc R . .
H10D H 0.2307 0.2211 0.2863 0.060 Uiso 1 1 calc R . .
C11B C 0.3976(6) 0.0270(6) 0.3599(4) 0.0496(18) Uani 1 1 d . . .
H11C H 0.4433 0.0183 0.3950 0.060 Uiso 1 1 calc R . .
H11D H 0.4284 0.0609 0.3229 0.060 Uiso 1 1 calc R . .
C12B C 0.4000(6) -0.0857(6) 0.3560(3) 0.0461(17) Uani 1 1 d . . .
H12C H 0.3595 -0.0774 0.3188 0.055 Uiso 1 1 calc R . .
H12D H 0.4753 -0.1312 0.3523 0.055 Uiso 1 1 calc R . .
C13B C 0.3383(5) -0.2396(6) 0.3937(3) 0.0421(16) Uani 1 1 d . . .
H13C H 0.2902 -0.2134 0.3573 0.050 Uiso 1 1 calc R . .
H13D H 0.4085 -0.2881 0.3841 0.050 Uiso 1 1 calc R . .
C14B C 0.3653(5) -0.3421(5) 0.4987(3) 0.0420(16) Uani 1 1 d . . .
H14C H 0.4356 -0.3911 0.4895 0.050 Uiso 1 1 calc R . .
H14D H 0.3357 -0.3847 0.5329 0.050 Uiso 1 1 calc R . .
C15B C -0.4584(5) 0.2883(6) 0.4301(3) 0.0447(17) Uani 1 1 d . . .
H15C H -0.5224 0.3472 0.4379 0.054 Uiso 1 1 calc R . .
H15D H -0.4820 0.2276 0.4263 0.054 Uiso 1 1 calc R . .
C16B C -0.4107(6) 0.3326(6) 0.3687(3) 0.0505(19) Uani 1 1 d . . .
H16C H -0.4664 0.3593 0.3359 0.061 Uiso 1 1 calc R . .
H16D H -0.3892 0.3951 0.3717 0.061 Uiso 1 1 calc R . .
C17B C -0.3458(7) 0.1645(6) 0.3286(3) 0.057(2) Uani 1 1 d . . .
H17C H -0.3543 0.1890 0.2839 0.069 Uiso 1 1 calc R . .
H17D H -0.4145 0.1580 0.3453 0.069 Uiso 1 1 calc R . .
C18B C -0.2533(7) 0.0517(6) 0.3482(3) 0.054(2) Uani 1 1 d . . .
H18C H -0.2749 -0.0071 0.3396 0.065 Uiso 1 1 calc R . .
H18D H -0.1877 0.0544 0.3259 0.065 Uiso 1 1 calc R . .
C19B C 0.2655(6) 0.0456(6) 0.5493(4) 0.0432(17) Uani 1 1 d . . .
H19B H 0.291(6) 0.087(6) 0.566(3) 0.06(2) Uiso 1 1 d . . .
C20B C 0.3190(7) 0.1480(7) 0.4602(4) 0.060(2) Uani 1 1 d . . .
H20C H 0.3978 0.1124 0.4650 0.072 Uiso 1 1 calc R . .
H20D H 0.2980 0.2085 0.4806 0.072 Uiso 1 1 calc R . .
C21B C 0.2875(7) 0.1932(6) 0.3938(4) 0.057(2) Uani 1 1 d . . .
H21C H 0.3394 0.2274 0.3727 0.068 Uiso 1 1 calc R . .
H21D H 0.2156 0.2500 0.3888 0.068 Uiso 1 1 calc R . .
C22B C 0.1849(6) -0.3723(6) 0.3848(3) 0.0477(18) Uani 1 1 d . . .
H22C H 0.1980 -0.3268 0.3456 0.057 Uiso 1 1 calc R . .
H22D H 0.1811 -0.4406 0.3775 0.057 Uiso 1 1 calc R . .
C23B C 0.2803(5) -0.4010(5) 0.4298(3) 0.0465(17) Uani 1 1 d . . .
H23C H 0.2704 -0.4520 0.4677 0.056 Uiso 1 1 calc R . .
H23D H 0.3476 -0.4392 0.4120 0.056 Uiso 1 1 calc R . .
C24B C 0.4258(5) -0.1853(6) 0.4646(3) 0.0416(16) Uani 1 1 d . . .
H24C H 0.4362 -0.1228 0.4759 0.050 Uiso 1 1 calc R . .
H24D H 0.4968 -0.2330 0.4553 0.050 Uiso 1 1 calc R . .
O2 O 0.1366(3) -0.0892(3) 0.48613(17) 0.0259(9) Uani 1 1 d . . .
Cl1 Cl -0.28126(14) 0.64691(14) 0.40054(8) 0.0465(4) Uani 1 1 d . . .
Cl2 Cl 0.38070(17) -0.61151(18) 0.22293(10) 0.0628(5) Uani 1 1 d . . .
Cl3 Cl 0.9108(2) 0.2068(2) 0.14002(14) 0.0897(8) Uani 1 1 d . . .
O3 O -0.3627(5) 0.6025(6) 0.3920(3) 0.088(2) Uani 1 1 d . . .
O4 O -0.3168(5) 0.7617(5) 0.3704(3) 0.086(2) Uani 1 1 d . . .
O5 O -0.2648(6) 0.6342(5) 0.4642(3) 0.088(2) Uani 1 1 d . . .
O6 O -0.1820(5) 0.5913(5) 0.3748(3) 0.0835(19) Uani 1 1 d . . .
O7 O 0.3264(8) -0.5142(7) 0.1768(4) 0.149(4) Uani 1 1 d . . .
O8 O 0.3528(8) -0.5836(11) 0.2775(4) 0.172(5) Uani 1 1 d . . .
O9 O 0.4937(6) -0.6334(7) 0.2087(4) 0.116(3) Uani 1 1 d . . .
O10 O 0.3467(11) -0.6920(10) 0.2151(7) 0.223(7) Uani 1 1 d . . .
O11 O 0.8039(7) 0.2356(7) 0.1203(6) 0.164(5) Uani 1 1 d . . .
O12 O 0.9342(12) 0.2930(10) 0.1476(7) 0.235(8) Uani 1 1 d . . .
O13 O 0.9674(13) 0.1676(17) 0.0925(6) 0.267(9) Uani 1 1 d . . .
O14 O 0.9355(9) 0.1204(8) 0.1916(4) 0.169(4) Uani 1 1 d . . .
C25 C 0.0639(12) 0.4819(11) 0.2654(9) 0.168(7) Uani 1 1 d . . .
H25A H 0.1320 0.4612 0.2877 0.252 Uiso 1 1 calc R . .
H25B H 0.0557 0.4170 0.2570 0.252 Uiso 1 1 calc R . .
H25C H 0.0045 0.5138 0.2899 0.252 Uiso 1 1 calc R . .
C26 C 0.0629(9) 0.5642(11) 0.2069(12) 0.171(10) Uani 1 1 d . . .
C27 C 0.0541(13) 0.550(3) 0.1501(8) 0.32(2) Uani 1 1 d . . .
H27A H 0.0106 0.6191 0.1233 0.479 Uiso 1 1 calc R . .
H27B H 0.0197 0.4947 0.1528 0.479 Uiso 1 1 calc R . .
H27C H 0.1257 0.5253 0.1338 0.479 Uiso 1 1 calc R . .
O15 O 0.0607(7) 0.6530(10) 0.2176(5) 0.140(3) Uani 1 1 d . . .

loop_
_atom_site_aniso_label
_atom_site_aniso_U_11
_atom_site_aniso_U_22
_atom_site_aniso_U_33
_atom_site_aniso_U_23
_atom_site_aniso_U_13
_atom_site_aniso_U_12
Cu1A 0.0371(6) 0.0330(6) 0.0274(5) -0.0042(5) 0.0013(4) -0.0150(5)
Cu2A 0.0393(5) 0.0472(5) 0.0329(4) -0.0085(4) 0.0001(3) -0.0174(4)
Cu3A 0.0413(5) 0.0450(5) 0.0363(4) -0.0079(4) 0.0055(4) -0.0206(4)
Cu4A 0.0534(5) 0.0391(5) 0.0387(5) -0.0117(4) 0.0074(4) -0.0164(4)
N1A 0.054(4) 0.066(4) 0.041(3) -0.007(3) -0.004(3) -0.031(3)
N2A 0.050(4) 0.052(4) 0.047(4) -0.020(3) 0.004(3) -0.020(3)
N3A 0.046(4) 0.053(4) 0.049(4) -0.016(3) 0.012(3) -0.017(3)
N4A 0.040(3) 0.059(4) 0.050(4) -0.007(3) 0.009(3) -0.022(3)
N5A 0.054(4) 0.062(4) 0.050(4) -0.015(3) -0.004(3) -0.031(3)
N6A 0.065(4) 0.065(4) 0.050(4) -0.028(3) 0.006(3) -0.031(3)
N7A 0.082(5) 0.049(4) 0.045(4) -0.014(3) 0.016(3) -0.024(3)
N8A 0.052(4) 0.037(3) 0.044(3) -0.006(3) 0.005(3) -0.016(3)
N9A 0.044(3) 0.042(3) 0.037(3) -0.005(3) 0.005(3) -0.019(3)
N10A 0.039(3) 0.049(3) 0.038(3) -0.002(3) -0.003(3) -0.017(3)
N11A 0.051(4) 0.059(4) 0.040(3) -0.009(3) 0.013(3) -0.026(3)
N12A 0.049(4) 0.053(4) 0.055(4) -0.018(3) 0.020(3) -0.017(3)
C1A 0.079(6) 0.087(6) 0.049(5) -0.022(4) -0.003(4) -0.053(5)
C2A 0.072(6) 0.076(6) 0.053(5) -0.033(4) 0.009(4) -0.031(5)
C3A 0.062(5) 0.043(4) 0.042(4) -0.018(4) 0.009(4) -0.018(4)
C4A 0.042(4) 0.052(5) 0.060(5) -0.013(4) 0.005(4) -0.006(4)
C5A 0.050(5) 0.072(5) 0.046(4) -0.008(4) 0.009(4) -0.018(4)
C6A 0.045(5) 0.079(6) 0.072(6) -0.008(5) 0.007(4) -0.035(4)
C7A 0.055(5) 0.085(6) 0.069(5) -0.012(5) -0.005(4) -0.047(5)
C8A 0.069(6) 0.051(5) 0.049(5) -0.007(4) -0.013(4) -0.027(4)
C9A 0.101(7) 0.079(6) 0.048(5) -0.029(5) 0.006(5) -0.043(6)
C10A 0.111(8) 0.057(5) 0.056(5) -0.029(4) 0.027(5) -0.036(5)
C11A 0.088(6) 0.041(4) 0.066(5) -0.020(4) 0.022(5) -0.013(4)
C12A 0.086(6) 0.029(4) 0.061(5) -0.010(4) 0.010(4) -0.017(4)
C13A 0.060(5) 0.036(4) 0.042(4) -0.005(3) 0.007(3) -0.019(3)
C14A 0.062(5) 0.049(4) 0.031(4) -0.005(3) 0.000(3) -0.021(4)
C15A 0.045(4) 0.060(5) 0.058(5) 0.010(4) -0.017(4) -0.018(4)
C16A 0.058(5) 0.084(6) 0.047(4) 0.005(4) -0.020(4) -0.036(5)
C17A 0.057(5) 0.066(5) 0.062(5) -0.012(4) -0.007(4) -0.026(4)
C18A 0.054(5) 0.072(5) 0.056(5) -0.008(4) 0.011(4) -0.036(4)
C19A 0.043(5) 0.068(6) 0.044(4) 0.001(4) 0.011(4) -0.019(4)
C20A 0.071(6) 0.076(6) 0.073(6) -0.026(5) 0.034(5) -0.016(5)
C21A 0.097(7) 0.056(5) 0.056(5) -0.023(4) 0.032(5) -0.014(5)
C22A 0.046(4) 0.069(5) 0.049(4) -0.004(4) 0.017(4) -0.027(4)
C23A 0.055(5) 0.056(5) 0.044(4) -0.008(4) 0.016(4) -0.020(4)
C24A 0.049(4) 0.041(4) 0.048(4) 0.000(3) 0.008(3) -0.007(3)
O1 0.040(2) 0.036(2) 0.025(2) -0.0068(18) 0.0015(18) -0.0190(19)
Cu1B 0.0226(5) 0.0276(5) 0.0308(5) -0.0087(4) 0.0029(4) -0.0093(4)
Cu2B 0.0324(4) 0.0330(4) 0.0355(4) -0.0074(3) -0.0040(3) -0.0114(3)
Cu3B 0.0331(4) 0.0301(4) 0.0346(4) -0.0090(3) 0.0015(3) -0.0154(3)
Cu4B 0.0317(4) 0.0360(4) 0.0372(4) -0.0093(3) 0.0061(3) -0.0199(3)
N1B 0.039(3) 0.045(3) 0.039(3) -0.011(3) -0.005(3) -0.013(3)
N2B 0.037(3) 0.041(3) 0.042(3) -0.002(3) -0.004(3) -0.017(3)
N3B 0.038(3) 0.037(3) 0.039(3) -0.008(3) 0.003(2) -0.022(3)
N4B 0.042(3) 0.035(3) 0.043(3) -0.011(3) -0.004(3) -0.015(3)
N5B 0.039(3) 0.043(3) 0.036(3) -0.009(3) 0.002(2) -0.020(3)
N6B 0.046(3) 0.032(3) 0.044(3) 0.001(3) -0.003(3) -0.019(3)
N7B 0.044(3) 0.043(3) 0.055(4) -0.014(3) 0.011(3) -0.026(3)
N8B 0.030(3) 0.041(3) 0.047(3) -0.016(3) 0.009(2) -0.015(2)
N9B 0.033(3) 0.034(3) 0.040(3) -0.014(2) 0.000(2) -0.008(2)
N10B 0.029(3) 0.036(3) 0.041(3) -0.008(2) -0.005(2) -0.007(2)
N11B 0.052(4) 0.043(3) 0.045(3) -0.015(3) -0.006(3) -0.019(3)
N12B 0.044(3) 0.044(3) 0.050(4) -0.019(3) 0.007(3) -0.025(3)
C1B 0.069(5) 0.055(5) 0.040(4) -0.003(4) -0.012(4) -0.014(4)
C2B 0.072(5) 0.059(5) 0.036(4) 0.010(4) -0.005(4) -0.027(4)
C3B 0.037(4) 0.030(4) 0.048(4) -0.002(3) 0.010(3) -0.014(3)
C4B 0.050(4) 0.043(4) 0.048(4) -0.002(3) -0.002(3) -0.029(3)
C5B 0.052(4) 0.039(4) 0.058(5) -0.010(3) -0.004(4) -0.028(3)
C6B 0.050(4) 0.046(4) 0.059(5) -0.022(4) -0.011(4) -0.022(3)
C7B 0.060(5) 0.047(4) 0.041(4) -0.006(3) -0.014(3) -0.026(4)
C8B 0.035(4) 0.043(4) 0.037(4) 0.003(3) -0.001(3) -0.013(3)
C9B 0.054(5) 0.040(4) 0.049(4) 0.000(3) -0.002(3) -0.023(3)
C10B 0.062(5) 0.046(4) 0.044(4) -0.005(3) 0.014(4) -0.027(4)
C11B 0.042(4) 0.059(5) 0.060(5) -0.021(4) 0.019(3) -0.030(4)
C12B 0.040(4) 0.052(4) 0.048(4) -0.014(3) 0.015(3) -0.018(3)
C13B 0.032(4) 0.052(4) 0.043(4) -0.022(3) 0.009(3) -0.008(3)
C14B 0.034(4) 0.035(4) 0.056(4) -0.018(3) -0.001(3) -0.004(3)
C15B 0.033(4) 0.044(4) 0.055(4) -0.015(3) -0.009(3) -0.008(3)
C16B 0.047(4) 0.044(4) 0.055(5) -0.010(4) -0.019(4) -0.008(3)
C17B 0.066(5) 0.063(5) 0.044(4) -0.021(4) -0.017(4) -0.015(4)
C18B 0.076(6) 0.049(4) 0.043(4) -0.015(4) -0.006(4) -0.023(4)
C19B 0.041(4) 0.036(4) 0.060(5) -0.020(4) -0.004(3) -0.016(3)
C20B 0.072(5) 0.064(5) 0.071(5) -0.027(4) 0.021(4) -0.052(4)
C21B 0.064(5) 0.041(4) 0.077(6) -0.017(4) 0.018(4) -0.033(4)
C22B 0.048(4) 0.042(4) 0.061(5) -0.021(4) -0.001(4) -0.019(3)
C23B 0.039(4) 0.035(4) 0.066(5) -0.019(4) 0.002(3) -0.008(3)
C24B 0.021(3) 0.051(4) 0.055(4) -0.018(4) 0.002(3) -0.012(3)
O2 0.019(2) 0.028(2) 0.033(2) -0.0094(18) 0.0012(16) -0.0093(17)
Cl1 0.0430(10) 0.0456(10) 0.0525(10) -0.0152(8) 0.0016(8) -0.0148(8)
Cl2 0.0598(13) 0.0687(13) 0.0611(13) -0.0098(11) -0.0025(10) -0.0268(11)
Cl3 0.0657(16) 0.0826(17) 0.105(2) 0.0027(16) -0.0139(14) -0.0220(13)
O3 0.067(4) 0.110(5) 0.115(5) -0.050(4) 0.010(4) -0.049(4)
O4 0.092(5) 0.058(4) 0.084(4) 0.000(3) 0.018(4) -0.012(3)
O5 0.127(6) 0.083(4) 0.053(4) -0.014(3) -0.010(4) -0.033(4)
O6 0.048(3) 0.085(4) 0.122(5) -0.049(4) 0.014(3) -0.013(3)
O7 0.152(8) 0.115(7) 0.138(8) -0.006(6) -0.032(6) -0.006(6)
O8 0.123(7) 0.330(16) 0.082(6) -0.087(8) 0.016(5) -0.075(9)
O9 0.069(5) 0.141(7) 0.136(7) -0.019(6) 0.010(4) -0.048(5)
O10 0.284(15) 0.196(11) 0.308(15) -0.140(11) 0.196(13) -0.204(11)
O11 0.094(6) 0.092(6) 0.262(12) 0.036(7) -0.065(7) -0.022(5)
O12 0.287(17) 0.149(10) 0.307(17) -0.011(11) -0.121(14) -0.135(11)
O13 0.220(15) 0.46(3) 0.154(11) -0.094(15) 0.083(11) -0.149(17)
O14 0.202(11) 0.145(8) 0.123(7) 0.027(6) -0.089(7) -0.042(7)
C25 0.118(12) 0.080(9) 0.28(2) -0.011(12) 0.031(13) -0.036(8)
C26 0.042(6) 0.063(8) 0.40(3) -0.053(13) 0.034(11) -0.016(6)
C27 0.100(12) 0.69(6) 0.199(19) -0.33(3) 0.007(12) -0.02(2)
O15 0.101(7) 0.155(9) 0.142(8) -0.012(7) 0.018(6) -0.036(6)

loop_
_atom_type_symbol
_atom_type_description
_atom_type_scat_dispersion_real
_atom_type_scat_dispersion_imag
_atom_type_scat_source
C C 0.0033 0.0016 'International Tables Vol C Tables 4.2.6.8 and 6.1.1.4'
H H 0.0000 0.0000 'International Tables Vol C Tables 4.2.6.8 and 6.1.1.4'
N N 0.0061 0.0033 'International Tables Vol C Tables 4.2.6.8 and 6.1.1.4'
Cu Cu 0.3201 1.2651 'International Tables Vol C Tables 4.2.6.8 and 6.1.1.4'
Cl Cl 0.1484 0.1585 'International Tables Vol C Tables 4.2.6.8 and 6.1.1.4'
O O 0.0106 0.0060 'International Tables Vol C Tables 4.2.6.8 and 6.1.1.4'

loop_
_geom_angle_atom_site_label_1
_geom_angle_atom_site_label_2
_geom_angle_atom_site_label_3
_geom_angle
_geom_angle_site_symmetry_1
_geom_angle_site_symmetry_3
_geom_angle_publ_flag
O1 Cu1A O1 180.0(3) 2_655 . ?
O1 Cu1A Cu2A 138.93(12) 2_655 . ?
O1 Cu1A Cu2A 41.07(12) . . ?
O1 Cu1A Cu2A 41.07(12) 2_655 2_655 ?
O1 Cu1A Cu2A 138.93(12) . 2_655 ?
Cu2A Cu1A Cu2A 180.000(19) . 2_655 ?
O1 Cu1A Cu3A 140.30(13) 2_655 . ?
O1 Cu1A Cu3A 39.70(13) . . ?
Cu2A Cu1A Cu3A 68.10(2) . . ?
Cu2A Cu1A Cu3A 111.90(2) 2_655 . ?
O1 Cu1A Cu3A 39.70(13) 2_655 2_655 ?
O1 Cu1A Cu3A 140.30(13) . 2_655 ?
Cu2A Cu1A Cu3A 111.90(2) . 2_655 ?
Cu2A Cu1A Cu3A 68.10(2) 2_655 2_655 ?
Cu3A Cu1A Cu3A 180.00(4) . 2_655 ?
O1 Cu1A Cu4A 141.88(12) 2_655 . ?
O1 Cu1A Cu4A 38.12(12) . . ?
Cu2A Cu1A Cu4A 66.87(2) . . ?
Cu2A Cu1A Cu4A 113.13(2) 2_655 . ?
Cu3A Cu1A Cu4A 66.22(2) . . ?
Cu3A Cu1A Cu4A 113.78(2) 2_655 . ?
O1 Cu1A Cu4A 38.12(12) 2_655 2_655 ?
O1 Cu1A Cu4A 141.88(12) . 2_655 ?
Cu2A Cu1A Cu4A 113.13(2) . 2_655 ?
Cu2A Cu1A Cu4A 66.87(2) 2_655 2_655 ?
Cu3A Cu1A Cu4A 113.78(2) . 2_655 ?
Cu3A Cu1A Cu4A 66.22(2) 2_655 2_655 ?
Cu4A Cu1A Cu4A 180.00(5) . 2_655 ?
O1 Cu2A N11A 98.8(2) . . ?
O1 Cu2A N2A 102.8(2) . . ?
N11A Cu2A N2A 143.8(3) . . ?
O1 Cu2A N1A 171.5(2) . . ?
N11A Cu2A N1A 81.6(2) . . ?
N2A Cu2A N1A 81.3(2) . . ?
O1 Cu2A N10A 89.99(17) . . ?
N11A Cu2A N10A 105.5(2) . . ?
N2A Cu2A N10A 103.4(2) . . ?
N1A Cu2A N10A 81.7(2) . . ?
O1 Cu2A Cu1A 37.95(11) . . ?
N11A Cu2A Cu1A 84.21(17) . . ?
N2A Cu2A Cu1A 95.22(17) . . ?
N1A Cu2A Cu1A 149.98(17) . . ?
N10A Cu2A Cu1A 127.72(13) . . ?
O1 Cu3A N3A 98.3(2) . . ?
O1 Cu3A N5A 103.4(2) . . ?
N3A Cu3A N5A 143.7(3) . . ?
O1 Cu3A N4A 171.7(2) . . ?
N3A Cu3A N4A 81.5(2) . . ?
N5A Cu3A N4A 81.1(2) . . ?
O1 Cu3A N9A 91.14(17) . . ?
N3A Cu3A N9A 103.9(2) . . ?
N5A Cu3A N9A 104.4(2) . . ?
N4A Cu3A N9A 80.9(2) . . ?
O1 Cu3A Cu1A 36.50(11) . . ?
N3A Cu3A Cu1A 82.38(17) . . ?
N5A Cu3A Cu1A 98.17(18) . . ?
N4A Cu3A Cu1A 150.70(16) . . ?
N9A Cu3A Cu1A 126.89(13) . . ?
O1 Cu4A N6A 97.8(2) . . ?
O1 Cu4A N12A 103.2(2) . . ?
N6A Cu4A N12A 143.4(3) . . ?
O1 Cu4A N7A 171.1(2) . . ?
N6A Cu4A N7A 82.2(3) . . ?
N12A Cu4A N7A 81.4(3) . . ?
O1 Cu4A N8A 91.05(17) . . ?
N6A Cu4A N8A 104.9(2) . . ?
N12A Cu4A N8A 104.3(2) . . ?
N7A Cu4A N8A 80.4(2) . . ?
O1 Cu4A Cu1A 35.31(11) . . ?
N6A Cu4A Cu1A 84.05(19) . . ?
N12A Cu4A Cu1A 96.10(18) . . ?
N7A Cu4A Cu1A 152.73(17) . . ?
N8A Cu4A Cu1A 126.07(13) . . ?
C16A N1A C1A 112.3(6) . . ?
C16A N1A C17A 112.0(6) . . ?
C1A N1A C17A 109.5(6) . . ?
C16A N1A Cu2A 108.9(4) . . ?
C1A N1A Cu2A 104.6(4) . . ?
C17A N1A Cu2A 109.4(4) . . ?
C3A N2A C2A 114.2(6) . . ?
C3A N2A Cu2A 130.0(5) . . ?
C2A N2A Cu2A 115.5(5) . . ?
C3A N3A C4A 117.5(6) . . ?
C3A N3A Cu3A 128.8(5) . . ?
C4A N3A Cu3A 109.8(5) . . ?
C5A N4A C22A 113.7(6) . . ?
C5A N4A C6A 110.3(6) . . ?
C22A N4A C6A 111.9(6) . . ?
C5A N4A Cu3A 108.3(4) . . ?
C22A N4A Cu3A 108.4(4) . . ?
C6A N4A Cu3A 103.7(4) . . ?
C8A N5A C7A 114.3(6) . . ?
C8A N5A Cu3A 129.0(6) . . ?
C7A N5A Cu3A 116.7(5) . . ?
C8A N6A C9A 116.3(7) . . ?
C8A N6A Cu4A 128.6(5) . . ?
C9A N6A Cu4A 109.0(5) . . ?
C10A N7A C11A 112.4(7) . . ?
C10A N7A C21A 109.3(6) . . ?
C11A N7A C21A 111.0(7) . . ?
C10A N7A Cu4A 108.8(5) . . ?
C11A N7A Cu4A 110.0(4) . . ?
C21A N7A Cu4A 105.1(5) . . ?
C12A N8A C24A 111.9(6) . . ?
C12A N8A C13A 106.8(5) . . ?
C24A N8A C13A 109.4(5) . . ?
C12A N8A Cu4A 101.1(4) . . ?
C24A N8A Cu4A 103.7(4) . . ?
C13A N8A Cu4A 123.7(4) . . ?
C14A N9A C13A 109.4(5) . . ?
C14A N9A C23A 107.5(5) . . ?
C13A N9A C23A 111.3(5) . . ?
C14A N9A Cu3A 123.4(4) . . ?
C13A N9A Cu3A 104.3(4) . . ?
C23A N9A Cu3A 100.5(4) . . ?
C24A N10A C14A 108.9(5) . . ?
C24A N10A C15A 108.0(6) . . ?
C14A N10A C15A 111.7(5) . . ?
C24A N10A Cu2A 123.8(4) . . ?
C14A N10A Cu2A 105.7(4) . . ?
C15A N10A Cu2A 98.3(4) . . ?
C19A N11A C18A 117.4(6) . . ?
C19A N11A Cu2A 127.4(5) . . ?
C18A N11A Cu2A 109.5(5) . . ?
C19A N12A C20A 114.5(7) . . ?
C19A N12A Cu4A 129.9(5) . . ?
C20A N12A Cu4A 115.5(5) . . ?
N1A C1A C2A 110.0(6) . . ?
N1A C1A H1A1 109.7 . . ?
C2A C1A H1A1 109.7 . . ?
N1A C1A H1A2 109.7 . . ?
C2A C1A H1A2 109.7 . . ?
H1A1 C1A H1A2 108.2 . . ?
N2A C2A C1A 109.0(6) . . ?
N2A C2A H2A1 109.9 . . ?
C1A C2A H2A1 109.9 . . ?
N2A C2A H2A2 109.9 . . ?
C1A C2A H2A2 109.9 . . ?
H2A1 C2A H2A2 108.3 . . ?
N3A C3A N2A 125.7(7) . . ?
N3A C3A H3A 122(4) . . ?
N2A C3A H3A 112(4) . . ?
N3A C4A C5A 106.2(6) . . ?
N3A C4A H4A1 110.5 . . ?
C5A C4A H4A1 110.5 . . ?
N3A C4A H4A2 110.5 . . ?
C5A C4A H4A2 110.5 . . ?
H4A1 C4A H4A2 108.7 . . ?
N4A C5A C4A 109.9(6) . . ?
N4A C5A H5A1 109.7 . . ?
C4A C5A H5A1 109.7 . . ?
N4A C5A H5A2 109.7 . . ?
C4A C5A H5A2 109.7 . . ?
H5A1 C5A H5A2 108.2 . . ?
C7A C6A N4A 110.8(6) . . ?
C7A C6A H6A1 109.5 . . ?
N4A C6A H6A1 109.5 . . ?
C7A C6A H6A2 109.5 . . ?
N4A C6A H6A2 109.5 . . ?
H6A1 C6A H6A2 108.1 . . ?
N5A C7A C6A 108.2(6) . . ?
N5A C7A H7A1 110.1 . . ?
C6A C7A H7A1 110.1 . . ?
N5A C7A H7A2 110.1 . . ?
C6A C7A H7A2 110.1 . . ?
H7A1 C7A H7A2 108.4 . . ?
N6A C8A N5A 125.8(8) . . ?
N6A C8A H8A 116(4) . . ?
N5A C8A H8A 118(4) . . ?
N6A C9A C10A 106.7(6) . . ?
N6A C9A H9A1 110.4 . . ?
C10A C9A H9A1 110.4 . . ?
N6A C9A H9A2 110.4 . . ?
C10A C9A H9A2 110.4 . . ?
H9A1 C9A H9A2 108.6 . . ?
N7A C10A C9A 109.3(7) . . ?
N7A C10A H10A 109.8 . . ?
C9A C10A H10A 109.8 . . ?
N7A C10A H10B 109.8 . . ?
C9A C10A H10B 109.8 . . ?
H10A C10A H10B 108.3 . . ?
N7A C11A C12A 112.8(6) . . ?
N7A C11A H11A 109.0 . . ?
C12A C11A H11A 109.0 . . ?
N7A C11A H11B 109.0 . . ?
C12A C11A H11B 109.0 . . ?
H11A C11A H11B 107.8 . . ?
N8A C12A C11A 112.9(6) . . ?
N8A C12A H12A 109.0 . . ?
C11A C12A H12A 109.0 . . ?
N8A C12A H12B 109.0 . . ?
C11A C12A H12B 109.0 . . ?
H12A C12A H12B 107.8 . . ?
N8A C13A N9A 110.5(5) . . ?
N8A C13A H13A 109.6 . . ?
N9A C13A H13A 109.6 . . ?
N8A C13A H13B 109.5 . . ?
N9A C13A H13B 109.5 . . ?
H13A C13A H13B 108.1 . . ?
N9A C14A N10A 110.3(5) . . ?
N9A C14A H14A 109.6 . . ?
N10A C14A H14A 109.6 . . ?
N9A C14A H14B 109.6 . . ?
N10A C14A H14B 109.6 . . ?
H14A C14A H14B 108.1 . . ?
N10A C15A C16A 114.2(6) . . ?
N10A C15A H15A 108.7 . . ?
C16A C15A H15A 108.7 . . ?
N10A C15A H15B 108.7 . . ?
C16A C15A H15B 108.7 . . ?
H15A C15A H15B 107.6 . . ?
N1A C16A C15A 112.1(6) . . ?
N1A C16A H16A 109.2 . . ?
C15A C16A H16A 109.2 . . ?
N1A C16A H16B 109.2 . . ?
C15A C16A H16B 109.2 . . ?
H16A C16A H16B 107.9 . . ?
N1A C17A C18A 108.2(6) . . ?
N1A C17A H17A 110.1 . . ?
C18A C17A H17A 110.1 . . ?
N1A C17A H17B 110.1 . . ?
C18A C17A H17B 110.1 . . ?
H17A C17A H17B 108.4 . . ?
N11A C18A C17A 106.1(6) . . ?
N11A C18A H18A 110.5 . . ?
C17A C18A H18A 110.5 . . ?
N11A C18A H18B 110.5 . . ?
C17A C18A H18B 110.5 . . ?
H18A C18A H18B 108.7 . . ?
N12A C19A N11A 126.0(7) . . ?
N12A C19A H19A 123(4) . . ?
N11A C19A H19A 111(4) . . ?
N12A C20A C21A 109.6(7) . . ?
N12A C20A H20A 109.7 . . ?
C21A C20A H20A 109.8 . . ?
N12A C20A H20B 109.7 . . ?
C21A C20A H20B 109.7 . . ?
H20A C20A H20B 108.2 . . ?
N7A C21A C20A 110.2(6) . . ?
N7A C21A H21A 109.6 . . ?
C20A C21A H21A 109.6 . . ?
N7A C21A H21B 109.6 . . ?
C20A C21A H21B 109.6 . . ?
H21A C21A H21B 108.1 . . ?
N4A C22A C23A 112.4(6) . . ?
N4A C22A H22A 109.1 . . ?
C23A C22A H22A 109.1 . . ?
N4A C22A H22B 109.1 . . ?
C23A C22A H22B 109.1 . . ?
H22A C22A H22B 107.9 . . ?
N9A C23A C22A 112.6(6) . . ?
N9A C23A H23A 109.1 . . ?
C22A C23A H23A 109.1 . . ?
N9A C23A H23B 109.1 . . ?
C22A C23A H23B 109.1 . . ?
H23A C23A H23B 107.8 . . ?
N10A C24A N8A 111.2(5) . . ?
N10A C24A H24A 109.4 . . ?
N8A C24A H24A 109.4 . . ?
N10A C24A H24B 109.4 . . ?
N8A C24A H24B 109.4 . . ?
H24A C24A H24B 108.0 . . ?
Cu1A O1 Cu4A 106.57(18) . . ?
Cu1A O1 Cu2A 100.98(18) . . ?
Cu4A O1 Cu2A 114.2(2) . . ?
Cu1A O1 Cu3A 103.80(19) . . ?
Cu4A O1 Cu3A 114.14(19) . . ?
Cu2A O1 Cu3A 115.15(19) . . ?
O2 Cu1B O2 180.0(2) 2_556 . ?
O2 Cu1B Cu3B 41.41(11) 2_556 2_556 ?
O2 Cu1B Cu3B 138.59(11) . 2_556 ?
O2 Cu1B Cu3B 138.59(11) 2_556 . ?
O2 Cu1B Cu3B 41.41(11) . . ?
Cu3B Cu1B Cu3B 180.00(2) 2_556 . ?
O2 Cu1B Cu4B 39.19(12) 2_556 2_556 ?
O2 Cu1B Cu4B 140.81(12) . 2_556 ?
Cu3B Cu1B Cu4B 67.55(2) 2_556 2_556 ?
Cu3B Cu1B Cu4B 112.45(2) . 2_556 ?
O2 Cu1B Cu4B 140.81(12) 2_556 . ?
O2 Cu1B Cu4B 39.19(12) . . ?
Cu3B Cu1B Cu4B 112.45(2) 2_556 . ?
Cu3B Cu1B Cu4B 67.55(2) . . ?
Cu4B Cu1B Cu4B 180.0 2_556 . ?
O2 Cu1B Cu2B 38.34(12) 2_556 . ?
O2 Cu1B Cu2B 141.66(12) . . ?
Cu3B Cu1B Cu2B 67.29(2) 2_556 . ?
Cu3B Cu1B Cu2B 112.71(2) . . ?
Cu4B Cu1B Cu2B 66.40(2) 2_556 . ?
Cu4B Cu1B Cu2B 113.60(2) . . ?
O2 Cu1B Cu2B 141.66(12) 2_556 2_556 ?
O2 Cu1B Cu2B 38.34(12) . 2_556 ?
Cu3B Cu1B Cu2B 112.71(2) 2_556 2_556 ?
Cu3B Cu1B Cu2B 67.29(2) . 2_556 ?
Cu4B Cu1B Cu2B 113.60(2) 2_556 2_556 ?
Cu4B Cu1B Cu2B 66.40(2) . 2_556 ?
Cu2B Cu1B Cu2B 180.00(3) . 2_556 ?
O2 Cu2B N2B 103.28(19) 2_556 . ?
O2 Cu2B N11B 98.7(2) 2_556 . ?
N2B Cu2B N11B 143.6(2) . . ?
O2 Cu2B N1B 170.52(18) 2_556 . ?
N2B Cu2B N1B 81.1(2) . . ?
N11B Cu2B N1B 81.8(2) . . ?
O2 Cu2B N10B 89.71(16) 2_556 . ?
N2B Cu2B N10B 104.5(2) . . ?
N11B Cu2B N10B 104.2(2) . . ?
N1B Cu2B N10B 81.01(19) . . ?
O2 Cu2B Cu1B 35.35(10) 2_556 . ?
N2B Cu2B Cu1B 94.84(15) . . ?
N11B Cu2B Cu1B 86.65(16) . . ?
N1B Cu2B Cu1B 153.66(15) . . ?
N10B Cu2B Cu1B 124.94(12) . . ?
O2 Cu3B N3B 97.76(18) . . ?
O2 Cu3B N5B 102.99(19) . . ?
N3B Cu3B N5B 142.7(2) . . ?
O2 Cu3B N4B 172.27(18) . . ?
N3B Cu3B N4B 82.5(2) . . ?
N5B Cu3B N4B 80.9(2) . . ?
O2 Cu3B N9B 91.73(16) . . ?
N3B Cu3B N9B 106.2(2) . . ?
N5B Cu3B N9B 103.86(19) . . ?
N4B Cu3B N9B 80.81(19) . . ?
O2 Cu3B Cu1B 38.18(10) . . ?
N3B Cu3B Cu1B 83.00(15) . . ?
N5B Cu3B Cu1B 94.53(15) . . ?
N4B Cu3B Cu1B 148.96(15) . . ?
N9B Cu3B Cu1B 129.71(12) . . ?
O2 Cu4B N6B 98.73(19) . . ?
O2 Cu4B N12B 103.02(19) . . ?
N6B Cu4B N12B 143.0(2) . . ?
O2 Cu4B N7B 171.80(18) . . ?
N6B Cu4B N7B 81.8(2) . . ?
N12B Cu4B N7B 80.9(2) . . ?
O2 Cu4B N8B 91.49(16) . . ?
N6B Cu4B N8B 104.8(2) . . ?
N12B Cu4B N8B 104.2(2) . . ?
N7B Cu4B N8B 80.51(19) . . ?
O2 Cu4B Cu1B 36.22(10) . . ?
N6B Cu4B Cu1B 81.90(16) . . ?
N12B Cu4B Cu1B 98.49(16) . . ?
N7B Cu4B Cu1B 151.10(16) . . ?
N8B Cu4B Cu1B 126.85(12) . . ?
C16B N1B C1B 110.7(6) . . ?
C16B N1B C17B 112.9(6) . . ?
C1B N1B C17B 108.2(6) . . ?
C16B N1B Cu2B 109.2(4) . . ?
C1B N1B Cu2B 105.4(4) . . ?
C17B N1B Cu2B 110.0(4) . . ?
C3B N2B C2B 113.9(6) 2_556 . ?
C3B N2B Cu2B 129.7(5) 2_556 . ?
C2B N2B Cu2B 116.3(4) . . ?
C3B N3B C4B 116.6(5) . . ?
C3B N3B Cu3B 128.7(4) . . ?
C4B N3B Cu3B 109.1(4) . . ?
C22B N4B C6B 111.8(5) . . ?
C22B N4B C5B 112.6(5) . . ?
C6B N4B C5B 109.5(5) . . ?
C22B N4B Cu3B 109.5(4) . . ?
C6B N4B Cu3B 104.9(4) . . ?
C5B N4B Cu3B 108.2(4) . . ?
C8B N5B C7B 114.4(5) . . ?
C8B N5B Cu3B 129.7(5) . . ?
C7B N5B Cu3B 115.8(4) . . ?
C8B N6B C9B 117.1(6) . . ?
C8B N6B Cu4B 128.7(5) . . ?
C9B N6B Cu4B 109.9(4) . . ?
C11B N7B C21B 112.0(6) . . ?
C11B N7B C10B 112.2(6) . . ?
C21B N7B C10B 110.0(6) . . ?
C11B N7B Cu4B 109.2(4) . . ?
C21B N7B Cu4B 104.5(4) . . ?
C10B N7B Cu4B 108.5(4) . . ?
C24B N8B C13B 108.6(5) . . ?
C24B N8B C12B 111.9(5) . . ?
C13B N8B C12B 107.1(5) . . ?
C24B N8B Cu4B 105.0(4) . . ?
C13B N8B Cu4B 123.4(4) . . ?
C12B N8B Cu4B 100.6(4) . . ?
C14B N9B C13B 108.5(5) . . ?
C14B N9B C23B 107.5(5) . . ?
C13B N9B C23B 111.2(5) . . ?
C14B N9B Cu3B 122.5(4) . . ?
C13B N9B Cu3B 106.1(4) . . ?
C23B N9B Cu3B 100.7(4) . . ?
C24B N10B C14B 108.7(5) 2_556 2_556 ?
C24B N10B C15B 108.1(5) 2_556 . ?
C14B N10B C15B 110.8(5) 2_556 . ?
C24B N10B Cu2B 123.1(4) 2_556 . ?
C14B N10B Cu2B 106.4(4) 2_556 . ?
C15B N10B Cu2B 99.2(4) . . ?
C19B N11B C18B 116.8(6) 2_556 . ?
C19B N11B Cu2B 129.3(5) 2_556 . ?
C18B N11B Cu2B 109.9(4) . . ?
C19B N12B C20B 114.2(6) . . ?
C19B N12B Cu4B 130.0(5) . . ?
C20B N12B Cu4B 115.7(5) . . ?
N1B C1B C2B 109.9(6) . . ?
N1B C1B H1B1 109.7 . . ?
C2B C1B H1B1 109.7 . . ?
N1B C1B H1B2 109.7 . . ?
C2B C1B H1B2 109.7 . . ?
H1B1 C1B H1B2 108.2 . . ?
N2B C2B C1B 108.6(6) . . ?
N2B C2B H2B1 110.0 . . ?
C1B C2B H2B1 110.0 . . ?
N2B C2B H2B2 110.0 . . ?
C1B C2B H2B2 110.0 . . ?
H2B1 C2B H2B2 108.3 . . ?
N2B C3B N3B 125.8(6) 2_556 . ?
N2B C3B H3B 118(4) 2_556 . ?
N3B C3B H3B 116(4) . . ?
N3B C4B C5B 107.5(5) . . ?
N3B C4B H4B1 110.2 . . ?
C5B C4B H4B1 110.2 . . ?
N3B C4B H4B2 110.2 . . ?
C5B C4B H4B2 110.2 . . ?
H4B1 C4B H4B2 108.5 . . ?
N4B C5B C4B 107.9(5) . . ?
N4B C5B H5B1 110.1 . . ?
C4B C5B H5B1 110.1 . . ?
N4B C5B H5B2 110.1 . . ?
C4B C5B H5B2 110.1 . . ?
H5B1 C5B H5B2 108.4 . . ?
N4B C6B C7B 109.6(5) . . ?
N4B C6B H6B1 109.7 . . ?
C7B C6B H6B1 109.7 . . ?
N4B C6B H6B2 109.7 . . ?
C7B C6B H6B2 109.7 . . ?
H6B1 C6B H6B2 108.2 . . ?
N5B C7B C6B 109.3(5) . . ?
N5B C7B H7B1 109.8 . . ?
C6B C7B H7B1 109.8 . . ?
N5B C7B H7B2 109.8 . . ?
C6B C7B H7B2 109.8 . . ?
H7B1 C7B H7B2 108.3 . . ?
N6B C8B N5B 126.0(6) . . ?
N6B C8B H8B 118(3) . . ?
N5B C8B H8B 116(3) . . ?
N6B C9B C10B 106.5(5) . . ?
N6B C9B H9B1 110.4 . . ?
C10B C9B H9B1 110.4 . . ?
N6B C9B H9B2 110.4 . . ?
C10B C9B H9B2 110.4 . . ?
H9B1 C9B H9B2 108.6 . . ?
N7B C10B C9B 108.4(5) . . ?
N7B C10B H10C 110.0 . . ?
C9B C10B H10C 110.0 . . ?
N7B C10B H10D 110.0 . . ?
C9B C10B H10D 110.0 . . ?
H10C C10B H10D 108.4 . . ?
N7B C11B C12B 113.1(5) . . ?
N7B C11B H11C 109.0 . . ?
C12B C11B H11C 109.0 . . ?
N7B C11B H11D 109.0 . . ?
C12B C11B H11D 109.0 . . ?
H11C C11B H11D 107.8 . . ?
N8B C12B C11B 113.3(6) . . ?
N8B C12B H12C 108.9 . . ?
C11B C12B H12C 108.9 . . ?
N8B C12B H12D 108.9 . . ?
C11B C12B H12D 108.9 . . ?
H12C C12B H12D 107.7 . . ?
N9B C13B N8B 110.9(5) . . ?
N9B C13B H13C 109.5 . . ?
N8B C13B H13C 109.5 . . ?
N9B C13B H13D 109.5 . . ?
N8B C13B H13D 109.5 . . ?
H13C C13B H13D 108.0 . . ?
N9B C14B N10B 110.8(5) . 2_556 ?
N9B C14B H14C 109.5 . . ?
N10B C14B H14C 109.5 2_556 . ?
N9B C14B H14D 109.5 . . ?
N10B C14B H14D 109.5 2_556 . ?
H14C C14B H14D 108.1 . . ?
N10B C15B C16B 113.5(5) . . ?
N10B C15B H15C 108.9 . . ?
C16B C15B H15C 108.9 . . ?
N10B C15B H15D 108.9 . . ?
C16B C15B H15D 108.9 . . ?
H15C C15B H15D 107.7 . . ?
N1B C16B C15B 111.4(6) . . ?
N1B C16B H16C 109.3 . . ?
C15B C16B H16C 109.3 . . ?
N1B C16B H16D 109.3 . . ?
C15B C16B H16D 109.3 . . ?
H16C C16B H16D 108.0 . . ?
N1B C17B C18B 107.2(6) . . ?
N1B C17B H17C 110.3 . . ?
C18B C17B H17C 110.3 . . ?
N1B C17B H17D 110.3 . . ?
C18B C17B H17D 110.3 . . ?
H17C C17B H17D 108.5 . . ?
N11B C18B C17B 106.5(6) . . ?
N11B C18B H18C 110.4 . . ?
C17B C18B H18C 110.4 . . ?
N11B C18B H18D 110.4 . . ?
C17B C18B H18D 110.4 . . ?
H18C C18B H18D 108.6 . . ?
N11B C19B N12B 125.7(6) 2_556 . ?
N11B C19B H19B 118(5) 2_556 . ?
N12B C19B H19B 116(5) . . ?
N12B C20B C21B 110.5(6) . . ?
N12B C20B H20C 109.5 . . ?
C21B C20B H20C 109.6 . . ?
N12B C20B H20D 109.6 . . ?
C21B C20B H20D 109.6 . . ?
H20C C20B H20D 108.1 . . ?
C20B C21B N7B 109.9(6) . . ?
C20B C21B H21C 109.7 . . ?
N7B C21B H21C 109.7 . . ?
C20B C21B H21D 109.7 . . ?
N7B C21B H21D 109.7 . . ?
H21C C21B H21D 108.2 . . ?
N4B C22B C23B 112.7(6) . . ?
N4B C22B H22C 109.1 . . ?
C23B C22B H22C 109.1 . . ?
N4B C22B H22D 109.1 . . ?
C23B C22B H22D 109.1 . . ?
H22C C22B H22D 107.8 . . ?
N9B C23B C22B 113.1(5) . . ?
N9B C23B H23C 109.0 . . ?
C22B C23B H23C 109.0 . . ?
N9B C23B H23D 109.0 . . ?
C22B C23B H23D 109.0 . . ?
H23C C23B H23D 107.8 . . ?
N8B C24B N10B 111.0(5) . 2_556 ?
N8B C24B H24C 109.4 . . ?
N10B C24B H24C 109.4 2_556 . ?
N8B C24B H24D 109.4 . . ?
N10B C24B H24D 109.4 2_556 . ?
H24C C24B H24D 108.0 . . ?
Cu1B O2 Cu4B 104.59(18) . . ?
Cu1B O2 Cu3B 100.42(16) . . ?
Cu4B O2 Cu3B 114.11(18) . . ?
Cu1B O2 Cu2B 106.32(18) . 2_556 ?
Cu4B O2 Cu2B 114.91(18) . 2_556 ?
Cu3B O2 Cu2B 114.48(18) . 2_556 ?
O3 Cl1 O5 109.7(4) . . ?
O3 Cl1 O4 108.8(4) . . ?
O5 Cl1 O4 108.9(4) . . ?
O3 Cl1 O6 109.7(4) . . ?
O5 Cl1 O6 110.3(4) . . ?
O4 Cl1 O6 109.4(4) . . ?
O10 Cl2 O8 114.2(7) . . ?
O10 Cl2 O7 107.0(9) . . ?
O8 Cl2 O7 105.1(7) . . ?
O10 Cl2 O9 110.8(7) . . ?
O8 Cl2 O9 115.1(6) . . ?
O7 Cl2 O9 103.5(6) . . ?
O12 Cl3 O14 112.3(8) . . ?
O12 Cl3 O13 111.2(11) . . ?
O14 Cl3 O13 107.4(10) . . ?
O12 Cl3 O11 112.3(8) . . ?
O14 Cl3 O11 110.9(7) . . ?
O13 Cl3 O11 102.1(9) . . ?
C26 C25 H25A 109.5 . . ?
C26 C25 H25B 109.3 . . ?
H25A C25 H25B 109.5 . . ?
C26 C25 H25C 109.6 . . ?
H25A C25 H25C 109.5 . . ?
H25B C25 H25C 109.5 . . ?
O15 C26 C27 125(2) . . ?
O15 C26 C25 110(2) . . ?
C27 C26 C25 125.2(18) . . ?
C26 C27 H27A 111.1 . . ?
C26 C27 H27B 111.0 . . ?
H27A C27 H27B 107.9 . . ?
C26 C27 H27C 111.1 . . ?
H27A C27 H27C 107.8 . . ?
H27B C27 H27C 107.8 . . ?

loop_
_geom_bond_atom_site_label_1
_geom_bond_atom_site_label_2
_geom_bond_distance
_geom_bond_site_symmetry_2
_geom_bond_publ_flag
Cu1A O1 1.828(4) 2_655 ?
Cu1A O1 1.828(4) . ?
Cu1A Cu2A 2.9178(8) . ?
Cu1A Cu2A 2.9178(8) 2_655 ?
Cu1A Cu3A 2.9841(8) . ?
Cu1A Cu3A 2.9841(8) 2_655 ?
Cu1A Cu4A 3.0307(8) . ?
Cu1A Cu4A 3.0307(8) 2_655 ?
Cu2A O1 1.953(4) . ?
Cu2A N11A 1.972(6) . ?
Cu2A N2A 1.984(6) . ?
Cu2A N1A 2.103(6) . ?
Cu2A N10A 2.459(5) . ?
Cu3A O1 1.963(4) . ?
Cu3A N3A 1.974(6) . ?
Cu3A N5A 1.976(6) . ?
Cu3A N4A 2.138(6) . ?
Cu3A N9A 2.455(5) . ?
Cu4A O1 1.952(4) . ?
Cu4A N6A 1.966(6) . ?
Cu4A N12A 1.987(6) . ?
Cu4A N7A 2.115(6) . ?
Cu4A N8A 2.459(5) . ?
N1A C16A 1.481(9) . ?
N1A C1A 1.482(10) . ?
N1A C17A 1.488(10) . ?
N2A C3A 1.312(9) . ?
N2A C2A 1.470(9) . ?
N3A C3A 1.301(9) . ?
N3A C4A 1.462(9) . ?
N4A C5A 1.471(10) . ?
N4A C22A 1.487(9) . ?
N4A C6A 1.491(10) . ?
N5A C8A 1.319(10) . ?
N5A C7A 1.472(9) . ?
N6A C8A 1.290(10) . ?
N6A C9A 1.483(9) . ?
N7A C10A 1.475(11) . ?
N7A C11A 1.476(10) . ?
N7A C21A 1.484(10) . ?
N8A C12A 1.461(9) . ?
N8A C24A 1.461(9) . ?
N8A C13A 1.467(9) . ?
N9A C14A 1.459(9) . ?
N9A C13A 1.468(8) . ?
N9A C23A 1.475(8) . ?
N10A C24A 1.452(9) . ?
N10A C14A 1.474(9) . ?
N10A C15A 1.480(9) . ?
N11A C19A 1.307(10) . ?
N11A C18A 1.474(9) . ?
N12A C19A 1.299(10) . ?
N12A C20A 1.466(9) . ?
C1A C2A 1.490(11) . ?
C1A H1A1 0.9700 . ?
C1A H1A2 0.9700 . ?
C2A H2A1 0.9700 . ?
C2A H2A2 0.9700 . ?
C3A H3A 0.92(6) . ?
C4A C5A 1.505(10) . ?
C4A H4A1 0.9700 . ?
C4A H4A2 0.9700 . ?
C5A H5A1 0.9700 . ?
C5A H5A2 0.9700 . ?
C6A C7A 1.485(11) . ?
C6A H6A1 0.9700 . ?
C6A H6A2 0.9700 . ?
C7A H7A1 0.9700 . ?
C7A H7A2 0.9700 . ?
C8A H8A 0.88(6) . ?
C9A C10A 1.498(12) . ?
C9A H9A1 0.9700 . ?
C9A H9A2 0.9700 . ?
C10A H10A 0.9700 . ?
C10A H10B 0.9700 . ?
C11A C12A 1.526(11) . ?
C11A H11A 0.9700 . ?
C11A H11B 0.9700 . ?
C12A H12A 0.9700 . ?
C12A H12B 0.9700 . ?
C13A H13A 0.9700 . ?
C13A H13B 0.9700 . ?
C14A H14A 0.9700 . ?
C14A H14B 0.9700 . ?
C15A C16A 1.504(11) . ?
C15A H15A 0.9700 . ?
C15A H15B 0.9700 . ?
C16A H16A 0.9700 . ?
C16A H16B 0.9700 . ?
C17A C18A 1.495(10) . ?
C17A H17A 0.9700 . ?
C17A H17B 0.9700 . ?
C18A H18A 0.9700 . ?
C18A H18B 0.9700 . ?
C19A H19A 0.97(7) . ?
C20A C21A 1.490(12) . ?
C20A H20A 0.9700 . ?
C20A H20B 0.9700 . ?
C21A H21A 0.9700 . ?
C21A H21B 0.9700 . ?
C22A C23A 1.523(10) . ?
C22A H22A 0.9700 . ?
C22A H22B 0.9700 . ?
C23A H23A 0.9700 . ?
C23A H23B 0.9700 . ?
C24A H24A 0.9700 . ?
C24A H24B 0.9700 . ?
Cu1B O2 1.827(4) 2_556 ?
Cu1B O2 1.827(4) . ?
Cu1B Cu3B 2.9073(7) 2_556 ?
Cu1B Cu3B 2.9073(7) . ?
Cu1B Cu4B 2.9922(7) 2_556 ?
Cu1B Cu4B 2.9922(7) . ?
Cu1B Cu2B 3.0309(7) . ?
Cu1B Cu2B 3.0309(7) 2_556 ?
Cu2B O2 1.959(4) 2_556 ?
Cu2B N2B 1.971(5) . ?
Cu2B N11B 1.972(5) . ?
Cu2B N1B 2.109(5) . ?
Cu2B N10B 2.474(5) . ?
Cu3B O2 1.955(4) . ?
Cu3B N3B 1.968(5) . ?
Cu3B N5B 1.986(5) . ?
Cu3B N4B 2.112(5) . ?
Cu3B N9B 2.445(5) . ?
Cu4B O2 1.954(4) . ?
Cu4B N6B 1.964(5) . ?
Cu4B N12B 1.980(5) . ?
Cu4B N7B 2.130(5) . ?
Cu4B N8B 2.449(5) . ?
N1B C16B 1.469(9) . ?
N1B C1B 1.475(9) . ?
N1B C17B 1.490(9) . ?
N2B C3B 1.302(8) 2_556 ?
N2B C2B 1.481(8) . ?
N3B C3B 1.306(8) . ?
N3B C4B 1.455(8) . ?
N4B C22B 1.467(9) . ?
N4B C6B 1.479(8) . ?
N4B C5B 1.494(8) . ?
N5B C8B 1.305(8) . ?
N5B C7B 1.463(8) . ?
N6B C8B 1.299(9) . ?
N6B C9B 1.454(8) . ?
N7B C11B 1.478(9) . ?
N7B C21B 1.479(9) . ?
N7B C10B 1.484(9) . ?
N8B C24B 1.457(8) . ?
N8B C13B 1.466(8) . ?
N8B C12B 1.478(8) . ?
N9B C14B 1.455(8) . ?
N9B C13B 1.466(8) . ?
N9B C23B 1.470(8) . ?
N10B C24B 1.467(8) 2_556 ?
N10B C14B 1.468(8) 2_556 ?
N10B C15B 1.472(8) . ?
N11B C19B 1.294(9) 2_556 ?
N11B C18B 1.464(9) . ?
N12B C19B 1.316(9) . ?
N12B C20B 1.448(8) . ?
C1B C2B 1.506(10) . ?
C1B H1B1 0.9700 . ?
C1B H1B2 0.9700 . ?
C2B H2B1 0.9700 . ?
C2B H2B2 0.9700 . ?
C3B N2B 1.302(8) 2_556 ?
C3B H3B 0.94(6) . ?
C4B C5B 1.499(10) . ?
C4B H4B1 0.9700 . ?
C4B H4B2 0.9700 . ?
C5B H5B1 0.9700 . ?
C5B H5B2 0.9700 . ?
C6B C7B 1.497(10) . ?
C6B H6B1 0.9700 . ?
C6B H6B2 0.9700 . ?
C7B H7B1 0.9700 . ?
C7B H7B2 0.9700 . ?
C8B H8B 0.95(6) . ?
C9B C10B 1.516(10) . ?
C9B H9B1 0.9700 . ?
C9B H9B2 0.9700 . ?
C10B H10C 0.9700 . ?
C10B H10D 0.9700 . ?
C11B C12B 1.497(9) . ?
C11B H11C 0.9700 . ?
C11B H11D 0.9700 . ?
C12B H12C 0.9700 . ?
C12B H12D 0.9700 . ?
C13B H13C 0.9700 . ?
C13B H13D 0.9700 . ?
C14B N10B 1.468(8) 2_556 ?
C14B H14C 0.9700 . ?
C14B H14D 0.9700 . ?
C15B C16B 1.534(10) . ?
C15B H15C 0.9700 . ?
C15B H15D 0.9700 . ?
C16B H16C 0.9700 . ?
C16B H16D 0.9700 . ?
C17B C18B 1.536(10) . ?
C17B H17C 0.9700 . ?
C17B H17D 0.9700 . ?
C18B H18C 0.9700 . ?
C18B H18D 0.9700 . ?
C19B N11B 1.294(9) 2_556 ?
C19B H19B 0.89(8) . ?
C20B C21B 1.475(11) . ?
C20B H20C 0.9700 . ?
C20B H20D 0.9700 . ?
C21B H21C 0.9700 . ?
C21B H21D 0.9700 . ?
C22B C23B 1.522(9) . ?
C22B H22C 0.9700 . ?
C22B H22D 0.9700 . ?
C23B H23C 0.9700 . ?
C23B H23D 0.9700 . ?
C24B N10B 1.467(8) 2_556 ?
C24B H24C 0.9700 . ?
C24B H24D 0.9700 . ?
O2 Cu2B 1.959(4) 2_556 ?
Cl1 O3 1.410(6) . ?
Cl1 O5 1.410(6) . ?
Cl1 O4 1.412(6) . ?
Cl1 O6 1.423(6) . ?
Cl2 O10 1.329(9) . ?
Cl2 O8 1.359(8) . ?
Cl2 O7 1.414(8) . ?
Cl2 O9 1.430(7) . ?
Cl3 O12 1.321(10) . ?
Cl3 O14 1.362(9) . ?
Cl3 O13 1.370(14) . ?
Cl3 O11 1.374(8) . ?
C25 C26 1.47(2) . ?
C25 H25A 0.9600 . ?
C25 H25B 0.9600 . ?
C25 H25C 0.9600 . ?
C26 O15 1.242(16) . ?
C26 C27 1.35(3) . ?
C27 H27A 0.9740 . ?
C27 H27B 0.9739 . ?
C27 H27C 0.9739 . ?
